data_7023274
loop_
_publ_author_name
'Hausmann, David'
'Feldmann, Claus'

_publ_section_title
;
 The chain-like polynuclear coordination compounds (ZnBr2)n(18-crown-6)2
 (n = 4, 6, 8, 10) and [Zn5Br9][N(Tf2)].
;
_journal_issue 37
_journal_name_full 'Dalton transactions (Cambridge, England : 2003)'
_journal_page_first 13487
_journal_page_last 13494
_journal_paper_doi 10.1039/c3dt51130h
_journal_volume 42
_journal_year 2013
_chemical_formula_sum 'C24 H48 Br16 O12 Zn8'
_chemical_formula_weight 2330.14
_chemical_name_systematic
; 
 ? 
;
_space_group_IT_number 14
_symmetry_cell_setting monoclinic
_symmetry_space_group_name_Hall '-P 2yn'
_symmetry_space_group_name_H-M 'P 1 21/n 1'
_atom_sites_solution_hydrogens geom
_atom_sites_solution_primary direct
_atom_sites_solution_secondary difmap
_audit_creation_method SHELXL-97
_cell_angle_alpha 90.00
_cell_angle_beta 90.41(3)
_cell_angle_gamma 90.00
_cell_formula_units_Z 2
_cell_length_a 7.6801(15)
_cell_length_b 12.809(3)
_cell_length_c 29.307(6)
_cell_measurement_temperature 200(2)
_cell_volume 2883.0(11)
_computing_cell_refinement 'CELL, SELECT (STOE)'
_computing_data_collection 'EXPOSE (STOE)'
_computing_data_reduction 'INTEGRATE (STOE)'
_computing_molecular_graphics 'DIAMOND, Crystal Impact'
_computing_publication_material 'SHELXL-97 (Sheldrick, 1997)'
_computing_structure_refinement 'SHELXL-97 (Sheldrick, 1997)'
_computing_structure_solution 'SHELXS-97 (Sheldrick, 1990)'
_diffrn_ambient_temperature 200(2)
_diffrn_measured_fraction_theta_full 0.972
_diffrn_measured_fraction_theta_max 0.968
_diffrn_radiation_monochromator graphite
_diffrn_radiation_source 'fine-focus sealed tube'
_diffrn_radiation_type MoK\a
_diffrn_radiation_wavelength 0.71073
_diffrn_reflns_av_R_equivalents 0.0860
_diffrn_reflns_av_sigmaI/netI 0.0660
_diffrn_reflns_limit_h_max 9
_diffrn_reflns_limit_h_min -9
_diffrn_reflns_limit_k_max 16
_diffrn_reflns_limit_k_min -16
_diffrn_reflns_limit_l_max 36
_diffrn_reflns_limit_l_min -36
_diffrn_reflns_number 21276
_diffrn_reflns_theta_full 25.00
_diffrn_reflns_theta_max 26.37
_diffrn_reflns_theta_min 1.74
_exptl_absorpt_coefficient_mu 14.44
_exptl_absorpt_correction_T_max 0.2414
_exptl_absorpt_correction_T_min 0.0763
_exptl_absorpt_correction_type numerical
_exptl_absorpt_process_details
'(X-RED, Data Reduction Program, Version 1.14, Stoe & Cie GmbH, Darmstadt 1999.; X-SHAPE, Crystal Optimisation for Numerical Absorption Correction, Version 1.06, Stoe & Cie GmbH, Darmstadt 1999.)'
_exptl_crystal_colour colourless
_exptl_crystal_density_diffrn 2.684
_exptl_crystal_density_method 'not measured'
_exptl_crystal_F_000 2176
_exptl_crystal_size_max 0.32
_exptl_crystal_size_mid 0.14
_exptl_crystal_size_min 0.10
_refine_diff_density_max 1.000
_refine_diff_density_min -0.711
_refine_diff_density_rms 0.169
_refine_ls_extinction_coef 0.00038(6)
_refine_ls_extinction_expression Fc^*^=kFc[1+0.001xFc^2^\l^3^/sin(2\q)]^-1/4^
_refine_ls_extinction_method SHELXL
_refine_ls_goodness_of_fit_ref 0.934
_refine_ls_hydrogen_treatment constr
_refine_ls_matrix_type full
_refine_ls_number_parameters 272
_refine_ls_number_reflns 5707
_refine_ls_number_restraints 0
_refine_ls_restrained_S_all 0.934
_refine_ls_R_factor_all 0.0650
_refine_ls_R_factor_gt 0.0414
_refine_ls_shift/su_max 0.001
_refine_ls_shift/su_mean 0.000
_refine_ls_structure_factor_coef Fsqd
_refine_ls_weighting_details 'calc w=1/[\s^2^(Fo^2^)+(0.0469P)^2^+0.0000P] where P=(Fo^2^+2Fc^2^)/3'
_refine_ls_weighting_scheme calc
_refine_ls_wR_factor_gt 0.0893
_refine_ls_wR_factor_ref 0.0968
_reflns_number_gt 4104
_reflns_number_total 5707
_reflns_threshold_expression >2sigma(I)
_cod_data_source_file c3dt51130h.txt
_cod_data_source_block Compound-4_Zn8Br16(18c6)2
_cod_original_cell_volume 2883.1(10)
_cod_original_sg_symbol_H-M P21/n
_cod_database_code 7023274

loop_
_symmetry_equiv_pos_as_xyz
'x, y, z'
'-x+1/2, y+1/2, -z+1/2'
'-x, -y, -z'
'x-1/2, -y-1/2, z-1/2'

loop_
_atom_site_label
_atom_site_type_symbol
_atom_site_fract_x
_atom_site_fract_y
_atom_site_fract_z
_atom_site_U_iso_or_equiv
_atom_site_adp_type
_atom_site_occupancy
_atom_site_symmetry_multiplicity
_atom_site_calc_flag
_atom_site_refinement_flags
Br1 Br 0.24566(9) 0.03700(6) 0.08569(3) 0.04061(19) Uani 1 1 d .
Br2 Br 0.72818(8) 0.10333(6) 0.17128(2) 0.03453(17) Uani 1 1 d .
Br3 Br 0.68984(10) -0.10719(6) 0.26822(2) 0.03922(18) Uani 1 1 d .
Br4 Br 0.54210(10) 0.15151(6) 0.29247(3) 0.04117(19) Uani 1 1 d .
Br5 Br 0.97293(10) 0.06261(6) 0.36087(3) 0.0489(2) Uani 1 1 d .
Br6 Br 0.52310(11) -0.06901(6) 0.38831(3) 0.0462(2) Uani 1 1 d .
Br7 Br 0.43095(12) 0.22589(7) 0.42753(3) 0.0574(2) Uani 1 1 d .
Br8 Br 0.73431(10) 0.02486(7) 0.50102(3) 0.0487(2) Uani 1 1 d .
Zn1 Zn 0.52941(10) 0.08163(6) 0.10649(3) 0.03252(19) Uani 1 1 d .
Zn2 Zn 0.52010(10) 0.03126(6) 0.22468(3) 0.03290(19) Uani 1 1 d .
Zn3 Zn 0.70323(11) 0.01591(6) 0.33225(3) 0.03468(19) Uani 1 1 d .
Zn4 Zn 0.48482(12) 0.05605(7) 0.44973(3) 0.0437(2) Uani 1 1 d .
O1 O 0.5037(6) 0.2493(4) 0.10649(17) 0.0385(12) Uani 1 1 d .
O2 O 0.6471(6) 0.1248(4) 0.04580(18) 0.0411(12) Uani 1 1 d .
O3 O 0.6703(7) -0.0566(4) 0.08694(17) 0.0419(12) Uani 1 1 d .
O4 O 0.4803(6) -0.0958(3) 0.17114(16) 0.0331(11) Uani 1 1 d .
O5 O 0.2610(6) -0.0118(4) 0.22974(17) 0.0377(12) Uani 1 1 d .
O6 O 0.3370(6) 0.1745(4) 0.19382(18) 0.0400(12) Uani 1 1 d .
C1 C 0.7861(10) 0.0544(7) 0.0328(3) 0.050(2) Uani 1 1 d .
H1A H 0.8912 0.0670 0.0517 0.059 Uiso 1 1 calc R
H1B H 0.8166 0.0648 0.0003 0.059 Uiso 1 1 calc R
C2 C 0.7204(11) -0.0517(7) 0.0401(3) 0.051(2) Uani 1 1 d .
H2A H 0.6193 -0.0657 0.0199 0.061 Uiso 1 1 calc R
H2B H 0.8123 -0.1037 0.0336 0.061 Uiso 1 1 calc R
C3 C 0.6162(11) -0.1575(6) 0.1015(3) 0.0433(18) Uani 1 1 d .
H3A H 0.6956 -0.2116 0.0895 0.052 Uiso 1 1 calc R
H3B H 0.4968 -0.1724 0.0904 0.052 Uiso 1 1 calc R
C4 C 0.6212(10) -0.1570(6) 0.1530(3) 0.0421(18) Uani 1 1 d .
H4A H 0.6124 -0.2295 0.1644 0.051 Uiso 1 1 calc R
H4B H 0.7336 -0.1278 0.1637 0.051 Uiso 1 1 calc R
C5 C 0.3323(10) -0.1576(5) 0.1839(3) 0.0417(18) Uani 1 1 d .
H5A H 0.3633 -0.2041 0.2097 0.050 Uiso 1 1 calc R
H5B H 0.2936 -0.2013 0.1579 0.050 Uiso 1 1 calc R
C6 C 0.1920(10) -0.0852(6) 0.1974(3) 0.0435(18) Uani 1 1 d .
H6A H 0.1466 -0.0479 0.1703 0.052 Uiso 1 1 calc R
H6B H 0.0950 -0.1248 0.2112 0.052 Uiso 1 1 calc R
C7 C 0.1424(10) 0.0745(6) 0.2375(3) 0.0443(19) Uani 1 1 d .
H7A H 0.1718 0.1091 0.2668 0.053 Uiso 1 1 calc R
H7B H 0.0216 0.0480 0.2394 0.053 Uiso 1 1 calc R
C8 C 0.1559(9) 0.1513(6) 0.1993(3) 0.0415(18) Uani 1 1 d .
H8A H 0.1071 0.1212 0.1709 0.050 Uiso 1 1 calc R
H8B H 0.0904 0.2156 0.2067 0.050 Uiso 1 1 calc R
C9 C 0.3734(10) 0.2789(6) 0.1792(3) 0.0460(19) Uani 1 1 d .
H9A H 0.4928 0.2976 0.1892 0.055 Uiso 1 1 calc R
H9B H 0.2919 0.3270 0.1946 0.055 Uiso 1 1 calc R
C10 C 0.3587(10) 0.2950(6) 0.1290(3) 0.047(2) Uani 1 1 d .
H10A H 0.2495 0.2630 0.1175 0.057 Uiso 1 1 calc R
H10B H 0.3543 0.3707 0.1222 0.057 Uiso 1 1 calc R
C11 C 0.5298(12) 0.2881(7) 0.0617(3) 0.054(2) Uani 1 1 d .
H11A H 0.5506 0.3643 0.0624 0.065 Uiso 1 1 calc R
H11B H 0.4261 0.2741 0.0424 0.065 Uiso 1 1 calc R
C12 C 0.6841(13) 0.2329(7) 0.0434(3) 0.060(2) Uani 1 1 d .
H12A H 0.7051 0.2540 0.0114 0.071 Uiso 1 1 calc R
H12B H 0.7890 0.2498 0.0618 0.071 Uiso 1 1 calc R

loop_
_atom_site_aniso_label
_atom_site_aniso_U_11
_atom_site_aniso_U_22
_atom_site_aniso_U_33
_atom_site_aniso_U_23
_atom_site_aniso_U_13
_atom_site_aniso_U_12
Br1 0.0345(4) 0.0513(4) 0.0359(4) -0.0017(3) -0.0059(3) -0.0053(3)
Br2 0.0277(3) 0.0428(4) 0.0330(4) 0.0040(3) -0.0039(3) -0.0039(3)
Br3 0.0541(4) 0.0338(4) 0.0297(4) -0.0017(3) -0.0057(3) 0.0084(3)
Br4 0.0537(4) 0.0334(4) 0.0363(4) -0.0045(3) -0.0103(3) 0.0083(3)
Br5 0.0440(4) 0.0413(4) 0.0614(6) 0.0047(4) -0.0121(4) -0.0039(3)
Br6 0.0559(5) 0.0458(4) 0.0371(4) -0.0039(3) 0.0102(4) -0.0127(4)
Br7 0.0670(5) 0.0469(5) 0.0584(6) 0.0006(4) 0.0064(5) 0.0004(4)
Br8 0.0374(4) 0.0679(5) 0.0408(5) -0.0045(4) 0.0043(3) -0.0107(4)
Zn1 0.0303(4) 0.0378(4) 0.0294(4) 0.0029(3) -0.0014(3) -0.0001(3)
Zn2 0.0338(4) 0.0353(4) 0.0296(4) 0.0004(3) -0.0001(3) -0.0017(3)
Zn3 0.0395(4) 0.0350(4) 0.0295(4) 0.0020(3) -0.0025(4) -0.0003(3)
Zn4 0.0473(5) 0.0459(5) 0.0380(5) -0.0037(4) 0.0059(4) -0.0046(4)
O1 0.042(3) 0.037(3) 0.036(3) 0.010(2) 0.000(2) -0.001(2)
O2 0.036(3) 0.051(3) 0.036(3) 0.007(2) 0.003(2) 0.001(2)
O3 0.050(3) 0.046(3) 0.030(3) -0.001(2) 0.005(2) 0.011(2)
O4 0.038(2) 0.027(2) 0.034(3) -0.001(2) 0.002(2) 0.0054(19)
O5 0.035(2) 0.043(3) 0.036(3) -0.004(2) 0.003(2) 0.000(2)
O6 0.026(2) 0.050(3) 0.044(3) 0.000(2) 0.002(2) -0.002(2)
C1 0.040(4) 0.073(6) 0.036(5) -0.001(4) 0.009(4) 0.007(4)
C2 0.053(5) 0.071(6) 0.028(4) -0.007(4) 0.005(4) 0.019(4)
C3 0.049(4) 0.043(4) 0.038(4) -0.011(3) -0.002(4) 0.012(3)
C4 0.053(4) 0.031(4) 0.042(5) -0.006(3) -0.001(4) 0.009(3)
C5 0.055(4) 0.028(3) 0.042(4) -0.001(3) 0.000(4) -0.018(3)
C6 0.045(4) 0.043(4) 0.043(5) -0.001(3) 0.000(4) -0.013(3)
C7 0.035(4) 0.055(5) 0.043(5) -0.008(4) 0.009(4) -0.002(3)
C8 0.025(3) 0.046(4) 0.053(5) -0.008(4) 0.002(3) 0.004(3)
C9 0.046(4) 0.039(4) 0.053(5) -0.013(4) -0.005(4) -0.010(3)
C10 0.044(4) 0.037(4) 0.060(6) 0.001(4) -0.005(4) 0.000(3)
C11 0.071(6) 0.048(5) 0.043(5) 0.018(4) -0.001(4) -0.002(4)
C12 0.077(6) 0.054(5) 0.047(5) 0.011(4) 0.008(5) -0.015(5)

loop_
_atom_type_symbol
_atom_type_description
_atom_type_scat_dispersion_real
_atom_type_scat_dispersion_imag
_atom_type_scat_source
C C 0.0033 0.0016 'International Tables Vol C Tables 4.2.6.8 and 6.1.1.4'
H H 0.0000 0.0000 'International Tables Vol C Tables 4.2.6.8 and 6.1.1.4'
O O 0.0106 0.0060 'International Tables Vol C Tables 4.2.6.8 and 6.1.1.4'
Zn Zn 0.2839 1.4301 'International Tables Vol C Tables 4.2.6.8 and 6.1.1.4'
Br Br -0.2901 2.4595 'International Tables Vol C Tables 4.2.6.8 and 6.1.1.4'

loop_
_geom_angle_atom_site_label_1
_geom_angle_atom_site_label_2
_geom_angle_atom_site_label_3
_geom_angle
_geom_angle_site_symmetry_1
_geom_angle_site_symmetry_3
Zn2 Br2 Zn1 92.71(4) . .
Zn3 Br3 Zn2 87.36(4) . .
Zn3 Br4 Zn2 88.42(4) . .
Zn3 Br6 Zn4 106.26(4) . .
Zn4 Br8 Zn4 83.89(4) 3_656 .
O2 Zn1 O3 76.6(2) . .
O2 Zn1 O1 77.02(19) . .
O3 Zn1 O1 149.81(19) . .
O2 Zn1 Br1 104.67(15) . .
O3 Zn1 Br1 101.49(16) . .
O1 Zn1 Br1 99.15(14) . .
O2 Zn1 Br2 111.23(15) . .
O3 Zn1 Br2 89.32(16) . .
O1 Zn1 Br2 86.75(14) . .
Br1 Zn1 Br2 144.01(4) . .
O5 Zn2 O4 74.64(18) . .
O5 Zn2 Br2 141.70(15) . .
O4 Zn2 Br2 85.02(11) . .
O5 Zn2 O6 71.36(18) . .
O4 Zn2 O6 101.78(17) . .
Br2 Zn2 O6 81.82(11) . .
O5 Zn2 Br4 99.53(14) . .
O4 Zn2 Br4 170.92(12) . .
Br2 Zn2 Br4 103.60(4) . .
O6 Zn2 Br4 82.52(13) . .
O5 Zn2 Br3 105.55(15) . .
O4 Zn2 Br3 85.02(12) . .
Br2 Zn2 Br3 104.57(4) . .
O6 Zn2 Br3 171.17(12) . .
Br4 Zn2 Br3 89.97(4) . .
Br5 Zn3 Br6 112.74(5) . .
Br5 Zn3 Br4 116.26(5) . .
Br6 Zn3 Br4 110.91(4) . .
Br5 Zn3 Br3 118.51(5) . .
Br6 Zn3 Br3 102.12(4) . .
Br4 Zn3 Br3 94.25(4) . .
Br7 Zn4 Br6 115.81(5) . .
Br7 Zn4 Br8 116.21(5) . 3_656
Br6 Zn4 Br8 104.15(5) . 3_656
Br7 Zn4 Br8 117.57(5) . .
Br6 Zn4 Br8 104.35(5) . .
Br8 Zn4 Br8 96.11(4) 3_656 .
C11 O1 C10 113.6(6) . .
C11 O1 Zn1 109.6(5) . .
C10 O1 Zn1 118.8(4) . .
C12 O2 C1 116.5(6) . .
C12 O2 Zn1 113.1(5) . .
C1 O2 Zn1 112.7(4) . .
C3 O3 C2 114.2(6) . .
C3 O3 Zn1 121.2(4) . .
C2 O3 Zn1 111.0(5) . .
C5 O4 C4 113.2(5) . .
C5 O4 Zn2 108.4(4) . .
C4 O4 Zn2 123.0(4) . .
C6 O5 C7 112.0(6) . .
C6 O5 Zn2 118.6(4) . .
C7 O5 Zn2 114.4(4) . .
C9 O6 C8 114.8(6) . .
C9 O6 Zn2 133.5(4) . .
C8 O6 Zn2 110.7(4) . .
O2 C1 C2 106.4(6) . .
O3 C2 C1 106.1(7) . .
O3 C3 C4 106.9(6) . .
O4 C4 C3 110.9(6) . .
O4 C5 C6 107.7(6) . .
O5 C6 C5 108.8(6) . .
O5 C7 C8 109.7(5) . .
O6 C8 C7 107.1(6) . .
O6 C9 C10 114.3(6) . .
O1 C10 C9 110.2(7) . .
O1 C11 C12 106.6(7) . .
O2 C12 C11 106.7(7) . .

loop_
_geom_bond_atom_site_label_1
_geom_bond_atom_site_label_2
_geom_bond_distance
_geom_bond_site_symmetry_2
Br1 Zn1 2.3300(12) .
Br2 Zn2 2.4271(11) .
Br2 Zn1 2.4438(13) .
Br3 Zn3 2.4528(12) .
Br3 Zn2 2.5395(12) .
Br4 Zn3 2.4263(12) .
Br4 Zn2 2.5185(11) .
Br5 Zn3 2.3081(13) .
Br6 Zn3 2.4143(12) .
Br6 Zn4 2.4290(12) .
Br7 Zn4 2.3073(14) .
Br8 Zn4 2.4544(12) 3_656
Br8 Zn4 2.4596(15) .
Zn1 O2 2.076(5) .
Zn1 O3 2.154(5) .
Zn1 O1 2.156(5) .
Zn2 O5 2.072(5) .
Zn2 O4 2.280(5) .
Zn2 O6 2.478(5) .
Zn4 Br8 2.4544(12) 3_656
O1 C11 1.419(9) .
O1 C10 1.425(9) .
O2 C12 1.416(10) .
O2 C1 1.450(9) .
O3 C3 1.424(9) .
O3 C2 1.430(9) .
O4 C5 1.437(8) .
O4 C4 1.441(8) .
O5 C6 1.434(9) .
O5 C7 1.451(9) .
O6 C9 1.432(9) .
O6 C8 1.433(8) .
C1 C2 1.465(12) .
C3 C4 1.509(11) .
C5 C6 1.477(11) .
C7 C8 1.493(11) .
C9 C10 1.490(12) .
C11 C12 1.483(12) .
